data_7716457
loop_
_publ_author_name
'Krieft, Jonas'
'Neumann, Beate'
'Stammler, Hans-Georg'
'Mitzel, Norbert W.'

_publ_section_title
;
 Oxidation-dependent Lewis acidity in chalcogen adducts of Sb/P frustrated
 Lewis pairs.
;
_journal_issue 28
_journal_name_full 'Dalton transactions (Cambridge, England : 2003)'
_journal_page_first 11762
_journal_page_last 11768
_journal_paper_doi 10.1039/d4dt01591f
_journal_volume 53
_journal_year 2024
_chemical_formula_moiety 'C25 H20 Cl8 F10 O4 P Sb'
_chemical_formula_sum 'C25 H20 Cl8 F10 O4 P Sb'
_chemical_formula_weight 1010.73
_space_group_crystal_system monoclinic
_space_group_IT_number 14
_space_group_name_Hall '-P 2ybc'
_space_group_name_H-M_alt 'P 1 21/c 1'
_atom_sites_solution_hydrogens geom
_audit_creation_date 2024-04-18
_audit_creation_method
;
Olex2 1.5-alpha
(compiled 2024.02.16 svn.r378c4104 for OlexSys, GUI svn.r6928)
;
_audit_update_record
;
2024-04-23 deposited with the CCDC.	2024-06-24 downloaded from the CCDC.
;
_cell_angle_alpha 90
_cell_angle_beta 99.9478(7)
_cell_angle_gamma 90
_cell_formula_units_Z 8
_cell_length_a 11.25738(7)
_cell_length_b 38.60501(18)
_cell_length_c 16.16983(12)
_cell_measurement_reflns_used 141772
_cell_measurement_temperature 100.00(10)
_cell_measurement_theta_max 32.2160
_cell_measurement_theta_min 2.0260
_cell_volume 6921.62(8)
_computing_cell_refinement 'CrysAlisPro 1.171.40.82a (Rigaku OD, 2020)'
_computing_data_collection 'CrysAlisPro 1.171.40.82a (Rigaku OD, 2020)'
_computing_data_reduction 'CrysAlisPro 1.171.40.82a (Rigaku OD, 2020)'
_computing_molecular_graphics 'Olex2 1.5-alpha (Dolomanov et al., 2009)'
_computing_publication_material 'Olex2 1.5-alpha (Dolomanov et al., 2009)'
_computing_structure_refinement 'SHELXL 2018/3 (Sheldrick, 2015)'
_computing_structure_solution 'ShelXT (Sheldrick, 2015)'
_diffrn_ambient_environment N~2~
_diffrn_ambient_temperature 100.00(10)
_diffrn_detector 'CCD plate'
_diffrn_detector_area_resol_mean 8.0951
_diffrn_detector_type Eos
_diffrn_measured_fraction_theta_full 1.000
_diffrn_measured_fraction_theta_max 1.000
_diffrn_measurement_details
;
List of Runs (angles in degrees, time in seconds):

  # Type    Start    End  Width  t~exp~   \w     \q     \k     \f   Frames
#--------------------------------------------------------------------------
  1  \w      6.00  95.00   1.00   58.50    --   26.03  57.00-120.00   89
  2  \w      6.00  95.00   1.00   58.50    --   26.03  57.00  30.00   89
  3  \w     -4.00  42.00   1.00   58.50    --   26.03  77.00 150.00   46
  4  \w    -46.00  52.00   1.00   58.50    --   26.03 -38.00 -60.00   98
  5  \w     -4.00  42.00   1.00   58.50    --   26.03  77.00 -30.00   46
  6  \w      6.00  95.00   1.00   58.50    --   26.03  57.00 120.00   89
  7  \w    -15.00  68.00   1.00   58.50    --   26.03 -99.00  90.00   83
  8  \w    -43.00  47.00   1.00   58.50    --   26.03 -57.00-120.00   90
  9  \w      1.00  98.00   1.00   58.50    --   26.03  38.00 -30.00   97
 10  \w      6.00  95.00   1.00   58.50    --   26.03  57.00-150.00   89
 11  \w    -43.00  47.00   1.00   58.50    --   26.03 -57.00 150.00   90
 12  \w     -4.00  42.00   1.00   58.50    --   26.03  77.00-120.00   46
 13  \w    -15.00  68.00   1.00   58.50    --   26.03 -99.00 -90.00   83
 14  \w    -15.00  68.00   1.00   58.50    --   26.03 -99.00 120.00   83
 15  \w     -4.00  42.00   1.00   58.50    --   26.03  77.00  30.00   46
 16  \w    -15.00  68.00   1.00   58.50    --   26.03 -99.00  60.00   83
 17  \w    -47.00  99.00   1.00   58.50    --   26.03   0.00-180.00  146
 18  \w    -47.00  99.00   1.00   58.50    --   26.03   0.00-150.00  146
 19  \w    -47.00  57.00   1.00   58.50    --   26.03   0.00-120.00  104
 20  \w     37.00 103.00   1.00   58.50    --   26.03-178.00  90.00   66
;
_diffrn_measurement_device 'four-circle diffractometer'
_diffrn_measurement_device_type 'SuperNova, Single source at offset/far, Eos'
_diffrn_measurement_method '\w scans'
_diffrn_orient_matrix_type 'CrysAlisPro convention (1999,Acta A55,543-557)'
_diffrn_orient_matrix_UB_11 0.0380962000
_diffrn_orient_matrix_UB_12 0.0009473000
_diffrn_orient_matrix_UB_13 0.0397611000
_diffrn_orient_matrix_UB_21 0.0025818000
_diffrn_orient_matrix_UB_22 0.0182733000
_diffrn_orient_matrix_UB_23 -0.0038085000
_diffrn_orient_matrix_UB_31 -0.0513338000
_diffrn_orient_matrix_UB_32 0.0016224000
_diffrn_orient_matrix_UB_33 0.0197085000
_diffrn_radiation_monochromator mirror
_diffrn_radiation_probe x-ray
_diffrn_radiation_type 'Mo K\a'
_diffrn_radiation_wavelength 0.71073
_diffrn_reflns_av_R_equivalents 0.0455
_diffrn_reflns_av_unetI/netI 0.0197
_diffrn_reflns_Laue_measured_fraction_full 1.000
_diffrn_reflns_Laue_measured_fraction_max 1.000
_diffrn_reflns_limit_h_max 15
_diffrn_reflns_limit_h_min -15
_diffrn_reflns_limit_k_max 54
_diffrn_reflns_limit_k_min -54
_diffrn_reflns_limit_l_max 22
_diffrn_reflns_limit_l_min -22
_diffrn_reflns_number 279858
_diffrn_reflns_point_group_measured_fraction_full 1.000
_diffrn_reflns_point_group_measured_fraction_max 1.000
_diffrn_reflns_theta_full 25.242
_diffrn_reflns_theta_max 30.033
_diffrn_reflns_theta_min 1.658
_diffrn_source 'micro-focus sealed X-ray tube'
_diffrn_source_type 'SuperNova (Mo) X-ray Source'
_exptl_absorpt_coefficient_mu 1.549
_exptl_absorpt_correction_T_max 1.000
_exptl_absorpt_correction_T_min 0.778
_exptl_absorpt_correction_type gaussian
_exptl_absorpt_process_details
;
CrysAlisPro 1.171.40.82a (Rigaku Oxford Diffraction, 2020)
Numerical absorption correction based on gaussian integration over
a multifaceted crystal model
Empirical absorption correction using spherical harmonics,
implemented in SCALE3 ABSPACK scaling algorithm.
;
_exptl_crystal_colour 'clear colourless'
_exptl_crystal_colour_lustre clear
_exptl_crystal_colour_primary colourless
_exptl_crystal_density_diffrn 1.940
_exptl_crystal_description irregular
_exptl_crystal_F_000 3952
_exptl_crystal_size_max 0.186
_exptl_crystal_size_mid 0.098
_exptl_crystal_size_min 0.054
_refine_diff_density_max 1.739
_refine_diff_density_min -0.912
_refine_diff_density_rms 0.121
_refine_ls_extinction_method none
_refine_ls_goodness_of_fit_ref 1.217
_refine_ls_hydrogen_treatment constr
_refine_ls_matrix_type full
_refine_ls_number_parameters 977
_refine_ls_number_reflns 20241
_refine_ls_number_restraints 10
_refine_ls_restrained_S_all 1.221
_refine_ls_R_factor_all 0.0571
_refine_ls_R_factor_gt 0.0526
_refine_ls_shift/su_max 0.002
_refine_ls_shift/su_mean 0.000
_refine_ls_structure_factor_coef Fsqd
_refine_ls_weighting_details 'w=1/[\s^2^(Fo^2^)+(0.0336P)^2^+26.0742P] where P=(Fo^2^+2Fc^2^)/3'
_refine_ls_weighting_scheme calc
_refine_ls_wR_factor_gt 0.1179
_refine_ls_wR_factor_ref 0.1199
_reflns_Friedel_coverage 0.000
_reflns_number_gt 18660
_reflns_number_total 20241
_reflns_threshold_expression 'I > 2\s(I)'
_cod_data_source_file d4dt01591f2.cif
_cod_data_source_block 9
_cod_depositor_comments 'Adding full bibliography for 7716449--7716457.cif.'
_cod_database_code 7716457
_shelx_shelxl_version_number 2018/3
_chemical_oxdiff_formula C25H20Cl8F10O4PSb
_shelx_space_group_comment
;
The symmetry employed for this shelxl refinement is uniquely defined
by the following loop, which should always be used as a source of
symmetry information in preference to the above space-group names.
They are only intended as comments.
;
_olex2_refinement_description
;
1. Fixed Uiso
 At 1.2 times of:
  All C(H,H) groups
 At 1.5 times of:
  All C(H,H,H) groups
2. Restrained distances
 C32A-C31 \\sim C32B-C31 \\sim C33-C31 \\sim C34A-C31 \\sim C34B-C31
 with sigma of 0.02
3. Uiso/Uaniso restraints and constraints
Uanis(C34B) = Uanis(C34A)
Uanis(C30B) = Uanis(C30A)
4. Others
 Sof(F16B)=Sof(F17B)=Sof(F18B)=Sof(F19B)=Sof(F20B)=Sof(C29B)=Sof(C30B)=
 Sof(H30C)=Sof(H30D)=Sof(C32B)=Sof(H32D)=Sof(H32E)=Sof(H32F)=Sof(C34B)=
 Sof(H34D)=Sof(H34E)=Sof(H34F)=Sof(C36B)=Sof(H36D)=Sof(H36E)=Sof(H36F)=1-FVAR(1)
 Sof(F16A)=Sof(F17A)=Sof(F18A)=Sof(F19A)=Sof(F20A)=Sof(C29A)=Sof(C30A)=
 Sof(H30A)=Sof(H30B)=Sof(C32A)=Sof(H32A)=Sof(H32B)=Sof(H32C)=Sof(C34A)=
 Sof(H34A)=Sof(H34B)=Sof(H34C)=Sof(C36A)=Sof(H36A)=Sof(H36B)=Sof(H36C)=FVAR(1)
5.a Secondary CH2 refined with riding coordinates:
 C5(H5A,H5B), C30A(H30A,H30B), C30B(H30C,H30D)
5.b Idealised Me refined as rotating group:
 C7(H7A,H7B,H7C), C8(H8A,H8B,H8C), C9(H9A,H9B,H9C), C11(H11A,H11B,H11C),
 C12(H12A,H12B,H12C), C13(H13A,H13B,H13C), C32A(H32A,H32B,H32C), C32B(H32D,H32E,
 H32F), C33(H33A,H33B,H33C), C34A(H34A,H34B,H34C), C34B(H34D,H34E,H34F),
 C36A(H36A,H36B,H36C), C36B(H36D,H36E,H36F), C37(H37A,H37B,H37C), C38(H38A,H38B,
 H38C)
;
_olex2_date_sample_data_collection 2021-03-19
_olex2_submission_special_instructions 'No special instructions were received'
_oxdiff_exptl_absorpt_empirical_details
;
Empirical correction (ABSPACK) includes:
- Absorption correction using spherical harmonics
- Frame scaling
;
_oxdiff_exptl_absorpt_empirical_full_max 1.184
_oxdiff_exptl_absorpt_empirical_full_min 0.880

loop_
_space_group_symop_operation_xyz
'x, y, z'
'-x, y+1/2, -z+1/2'
'-x, -y, -z'
'x, -y-1/2, z-1/2'

loop_
_atom_site_label
_atom_site_type_symbol
_atom_site_fract_x
_atom_site_fract_y
_atom_site_fract_z
_atom_site_U_iso_or_equiv
_atom_site_adp_type
_atom_site_occupancy
_atom_site_site_symmetry_order
_atom_site_calc_flag
_atom_site_refinement_flags_posn
_atom_site_refinement_flags_adp
_atom_site_refinement_flags_occupancy
_atom_site_disorder_assembly
_atom_site_disorder_group
Sb1 Sb 0.28502(2) 0.30914(2) 0.94622(2) 0.02012(5) Uani 1 1 d . . . . .
Cl1 Cl 0.58704(11) 0.38450(3) 1.11578(8) 0.0437(3) Uani 1 1 d . . . . .
Cl2 Cl 0.51072(12) 0.46364(3) 1.09166(10) 0.0509(3) Uani 1 1 d . . . . .
Cl3 Cl 0.25813(10) 0.48245(2) 0.99248(7) 0.0354(2) Uani 1 1 d . . . . .
Cl4 Cl 0.07893(9) 0.42233(2) 0.91614(7) 0.03144(19) Uani 1 1 d . . . . .
Cl5 Cl 0.79696(8) 0.36378(2) 0.94291(7) 0.03039(19) Uani 1 1 d . . . . .
Cl6 Cl 0.73219(9) 0.43751(2) 0.86625(8) 0.0359(2) Uani 1 1 d . . . . .
Cl7 Cl 0.46566(9) 0.45399(2) 0.78525(7) 0.02991(19) Uani 1 1 d . . . . .
Cl8 Cl 0.27087(8) 0.39523(2) 0.76907(6) 0.02474(17) Uani 1 1 d . . . . .
P1 P 0.56380(8) 0.27820(2) 0.92753(6) 0.01863(16) Uani 1 1 d . . . . .
F1 F 0.0372(3) 0.28444(9) 0.89136(19) 0.0498(8) Uani 1 1 d . . . . .
F2 F 0.1658(3) 0.25541(7) 0.8318(2) 0.0531(8) Uani 1 1 d . . . . .
F3 F 0.1698(3) 0.30707(11) 0.7212(2) 0.0647(10) Uani 1 1 d . . . . .
F4 F 0.0543(3) 0.33803(8) 0.7819(2) 0.0609(10) Uani 1 1 d . . . . .
F5 F -0.0100(2) 0.28911(7) 0.72810(18) 0.0426(6) Uani 1 1 d . . . . .
F6 F 0.1656(3) 0.25332(6) 1.03124(19) 0.0441(7) Uani 1 1 d . . . . .
F7 F 0.3220(3) 0.27456(8) 1.11239(19) 0.0490(7) Uani 1 1 d . . . . .
F8 F 0.1989(3) 0.33230(7) 1.13864(17) 0.0427(6) Uani 1 1 d . . . . .
F9 F 0.0380(3) 0.31242(8) 1.0582(2) 0.0475(7) Uani 1 1 d . . . . .
F10 F 0.1195(4) 0.28421(8) 1.1701(2) 0.0638(10) Uani 1 1 d . . . . .
O1 O 0.1847(2) 0.35242(6) 0.94992(18) 0.0255(5) Uani 1 1 d . . . . .
O2 O 0.4024(2) 0.33684(6) 1.03011(17) 0.0243(5) Uani 1 1 d . . . . .
O3 O 0.3581(2) 0.33044(6) 0.85069(16) 0.0206(5) Uani 1 1 d . . . . .
O4 O 0.5943(2) 0.31829(6) 0.93729(15) 0.0205(5) Uani 1 1 d . . . . .
C1 C 0.1349(4) 0.28784(10) 0.8514(3) 0.0295(8) Uani 1 1 d . . . . .
C2 C 0.0862(4) 0.30621(12) 0.7703(3) 0.0383(10) Uani 1 1 d . . . . .
C3 C 0.2197(4) 0.28363(11) 1.0550(3) 0.0326(9) Uani 1 1 d . . . . .
C4 C 0.1419(5) 0.30343(13) 1.1065(3) 0.0410(10) Uani 1 1 d . . . . .
C5 C 0.4152(3) 0.26737(9) 0.9450(3) 0.0249(7) Uani 1 1 d . . . . .
H5A H 0.423465 0.255156 0.999522 0.030 Uiso 1 1 calc R U . . .
H5B H 0.380243 0.250661 0.901009 0.030 Uiso 1 1 calc R U . . .
C6 C 0.6721(4) 0.26152(9) 1.0176(2) 0.0256(7) Uani 1 1 d . . . . .
C7 C 0.6448(4) 0.22342(10) 1.0374(3) 0.0313(8) Uani 1 1 d . . . . .
H7A H 0.644903 0.209187 0.987216 0.047 Uiso 1 1 calc R U . . .
H7B H 0.565503 0.222025 1.054420 0.047 Uiso 1 1 calc R U . . .
H7C H 0.706680 0.214922 1.083037 0.047 Uiso 1 1 calc R U . . .
C8 C 0.6563(5) 0.28439(11) 1.0930(3) 0.0361(9) Uani 1 1 d . . . . .
H8A H 0.571235 0.284495 1.099315 0.054 Uiso 1 1 calc R U . . .
H8B H 0.682015 0.308096 1.083491 0.054 Uiso 1 1 calc R U . . .
H8C H 0.705470 0.275139 1.144150 0.054 Uiso 1 1 calc R U . . .
C9 C 0.8023(4) 0.26462(11) 1.0029(3) 0.0307(8) Uani 1 1 d . . . . .
H9A H 0.857633 0.259347 1.055151 0.046 Uiso 1 1 calc R U . . .
H9B H 0.816999 0.288259 0.985039 0.046 Uiso 1 1 calc R U . . .
H9C H 0.815790 0.248228 0.959194 0.046 Uiso 1 1 calc R U . . .
C10 C 0.5855(3) 0.26387(9) 0.8231(2) 0.0206(6) Uani 1 1 d . . . . .
C11 C 0.6000(4) 0.22423(9) 0.8240(3) 0.0264(7) Uani 1 1 d . . . . .
H11A H 0.531907 0.213555 0.844877 0.040 Uiso 1 1 calc R U . . .
H11B H 0.675428 0.217905 0.860903 0.040 Uiso 1 1 calc R U . . .
H11C H 0.602010 0.215973 0.766989 0.040 Uiso 1 1 calc R U . . .
C12 C 0.6974(4) 0.28203(10) 0.7992(2) 0.0264(7) Uani 1 1 d . . . . .
H12A H 0.768612 0.276584 0.841178 0.040 Uiso 1 1 calc R U . . .
H12B H 0.684490 0.307138 0.797203 0.040 Uiso 1 1 calc R U . . .
H12C H 0.709940 0.273846 0.743935 0.040 Uiso 1 1 calc R U . . .
C13 C 0.4751(4) 0.27367(11) 0.7569(2) 0.0308(8) Uani 1 1 d . . . . .
H13A H 0.462970 0.298800 0.757424 0.046 Uiso 1 1 calc R U . . .
H13B H 0.403283 0.261970 0.769950 0.046 Uiso 1 1 calc R U . . .
H13C H 0.488683 0.266462 0.701159 0.046 Uiso 1 1 calc R U . . .
C14 C 0.2554(3) 0.37900(9) 0.9830(2) 0.0234(7) Uani 1 1 d . . . . .
C15 C 0.3704(3) 0.37064(9) 1.0273(2) 0.0230(7) Uani 1 1 d . . . . .
C16 C 0.4477(4) 0.39643(10) 1.0618(2) 0.0270(7) Uani 1 1 d . . . . .
C17 C 0.4126(4) 0.43109(10) 1.0515(3) 0.0293(8) Uani 1 1 d . . . . .
C18 C 0.2992(4) 0.43944(9) 1.0068(3) 0.0273(7) Uani 1 1 d . . . . .
C19 C 0.2196(3) 0.41333(9) 0.9728(2) 0.0249(7) Uani 1 1 d . . . . .
C20 C 0.4428(3) 0.35497(8) 0.8558(2) 0.0194(6) Uani 1 1 d . . . . .
C21 C 0.5618(3) 0.34865(8) 0.8939(2) 0.0194(6) Uani 1 1 d . . . . .
C22 C 0.6518(3) 0.37355(9) 0.8966(2) 0.0211(6) Uani 1 1 d . . . . .
C23 C 0.6223(3) 0.40631(9) 0.8621(2) 0.0234(7) Uani 1 1 d . . . . .
C24 C 0.5037(3) 0.41323(8) 0.8244(2) 0.0222(7) Uani 1 1 d . . . . .
C25 C 0.4158(3) 0.38773(9) 0.8194(2) 0.0196(6) Uani 1 1 d . . . . .
Sb2 Sb 0.00578(2) 0.38824(2) 0.42217(2) 0.02587(6) Uani 1 1 d . . . . .
Cl9 Cl 0.32929(9) 0.47390(2) 0.51627(7) 0.0336(2) Uani 1 1 d . . . . .
Cl10 Cl 0.57108(9) 0.43580(3) 0.59246(8) 0.0368(2) Uani 1 1 d . . . . .
Cl11 Cl 0.56718(9) 0.35661(3) 0.63249(7) 0.0349(2) Uani 1 1 d . . . . .
Cl12 Cl 0.32500(9) 0.31446(2) 0.57826(7) 0.0313(2) Uani 1 1 d . . . . .
Cl13 Cl 0.34271(10) 0.48950(2) 0.28742(8) 0.0387(2) Uani 1 1 d . . . . .
Cl14 Cl 0.57914(10) 0.44573(3) 0.32063(10) 0.0477(3) Uani 1 1 d . . . . .
Cl15 Cl 0.56310(9) 0.36584(3) 0.34755(8) 0.0372(2) Uani 1 1 d . . . . .
Cl16 Cl 0.31286(9) 0.33169(2) 0.35471(7) 0.0315(2) Uani 1 1 d . . . . .
P2 P -0.01075(8) 0.45192(2) 0.27440(7) 0.02417(18) Uani 1 1 d . . . . .
F11 F -0.2285(2) 0.38612(9) 0.48606(18) 0.0452(7) Uani 1 1 d . . . . .
F12 F -0.1266(3) 0.43332(7) 0.52251(19) 0.0429(7) Uani 1 1 d . . . . .
F13 F 0.0306(2) 0.39588(7) 0.63820(18) 0.0399(6) Uani 1 1 d . . . . .
F14 F -0.1550(3) 0.39509(8) 0.65468(18) 0.0447(7) Uani 1 1 d . . . . .
F15 F -0.0783(3) 0.35004(7) 0.60497(19) 0.0487(7) Uani 1 1 d . . . . .
F16A F -0.1188(7) 0.3215(2) 0.4379(5) 0.0495(18) Uani 0.723(8) 1 d . . P A 1
F16B F -0.1553(17) 0.3284(5) 0.4411(16) 0.044(5) Uani 0.277(8) 1 d . . P A 2
F17A F -0.1978(6) 0.3488(2) 0.3246(6) 0.0309(14) Uani 0.723(8) 1 d . . P A 1
F17B F -0.193(3) 0.3500(9) 0.313(2) 0.079(10) Uani 0.277(8) 1 d . . P A 2
F18A F -0.1124(8) 0.2865(2) 0.2986(5) 0.051(2) Uani 0.723(8) 1 d . . P A 1
F18B F -0.1056(19) 0.2837(5) 0.3318(9) 0.024(3) Uani 0.277(8) 1 d . . P A 2
F19A F -0.0341(7) 0.32907(15) 0.2408(5) 0.067(2) Uani 0.723(8) 1 d . . P A 1
F19B F 0.0114(9) 0.3192(2) 0.2804(7) 0.023(2) Uani 0.277(8) 1 d . . P A 2
F20A F 0.0657(4) 0.30378(13) 0.3502(7) 0.091(3) Uani 0.723(8) 1 d . . P A 1
F20B F 0.0585(9) 0.3001(2) 0.4075(6) 0.027(2) Uani 0.277(8) 1 d . . P A 2
O5 O 0.1203(2) 0.35829(7) 0.5015(2) 0.0305(6) Uani 1 1 d . . . . .
O6 O 0.1199(2) 0.42589(7) 0.4760(2) 0.0287(6) Uani 1 1 d . . . . .
O7 O 0.1121(2) 0.38071(6) 0.33349(19) 0.0277(6) Uani 1 1 d . . . . .
O8 O 0.1297(2) 0.45266(6) 0.31021(19) 0.0267(6) Uani 1 1 d . . . . .
C26 C -0.1157(4) 0.39816(11) 0.5157(3) 0.0314(8) Uani 1 1 d . . . . .
C27 C -0.0795(4) 0.38471(11) 0.6049(3) 0.0353(9) Uani 1 1 d . . . . .
C28 C -0.0939(3) 0.34005(10) 0.3741(3) 0.0294(8) Uani 1 1 d . . . . .
C29A C -0.0403(11) 0.3140(3) 0.3157(9) 0.048(3) Uani 0.723(8) 1 d . . P A 1
C29B C -0.027(3) 0.3105(6) 0.3513(13) 0.023(4) Uani 0.277(8) 1 d . . P A 2
C30A C -0.0937(17) 0.4222(5) 0.3234(8) 0.029(3) Uani 0.723(8) 1 d . . P A 1
H30A H -0.138841 0.407125 0.279302 0.035 Uiso 0.723(8) 1 calc R U P A 1
H30B H -0.153974 0.435356 0.348581 0.035 Uiso 0.723(8) 1 calc R U P A 1
C30B C -0.098(5) 0.4248(15) 0.342(3) 0.029(3) Uani 0.277(8) 1 d . . P A 2
H30C H -0.162592 0.412277 0.304884 0.035 Uiso 0.277(8) 1 calc R U P A 2
H30D H -0.136954 0.440720 0.377419 0.035 Uiso 0.277(8) 1 calc R U P A 2
C31 C -0.0325(4) 0.44092(11) 0.1616(3) 0.0347(9) Uani 1 1 d D . . . .
C32A C 0.0328(7) 0.40783(17) 0.1444(5) 0.0383(15) Uani 0.723(8) 1 d D . P A 1
H32A H 0.119973 0.411036 0.161528 0.058 Uiso 0.723(8) 1 calc R U P A 1
H32B H 0.014728 0.402492 0.084290 0.058 Uiso 0.723(8) 1 calc R U P A 1
H32C H 0.005815 0.388660 0.176316 0.058 Uiso 0.723(8) 1 calc R U P A 1
C32B C -0.028(2) 0.3995(3) 0.1662(11) 0.050(6) Uani 0.277(8) 1 d D . P A 2
H32D H 0.052353 0.392156 0.194634 0.074 Uiso 0.277(8) 1 calc R U P A 2
H32E H -0.043417 0.389977 0.109257 0.074 Uiso 0.277(8) 1 calc R U P A 2
H32F H -0.088949 0.391143 0.197656 0.074 Uiso 0.277(8) 1 calc R U P A 2
C33 C -0.1656(5) 0.44082(17) 0.1241(4) 0.0526(14) Uani 1 1 d D . . . .
H33A H -0.206820 0.422916 0.151479 0.079 Uiso 1 1 calc R U . . .
H33B H -0.175464 0.435956 0.063798 0.079 Uiso 1 1 calc R U . . .
H33C H -0.200471 0.463514 0.132710 0.079 Uiso 1 1 calc R U . . .
C34A C 0.0226(6) 0.47087(15) 0.1118(4) 0.0323(11) Uani 0.723(8) 1 d D . P A 1
H34A H -0.022961 0.492318 0.114931 0.049 Uiso 0.723(8) 1 calc R U P A 1
H34B H 0.017439 0.464058 0.052889 0.049 Uiso 0.723(8) 1 calc R U P A 1
H34C H 0.107272 0.474647 0.136914 0.049 Uiso 0.723(8) 1 calc R U P A 1
C34B C 0.0773(12) 0.4521(4) 0.1329(10) 0.0323(11) Uani 0.277(8) 1 d D . P A 2
H34D H 0.118969 0.469346 0.171936 0.049 Uiso 0.277(8) 1 calc R U P A 2
H34E H 0.056360 0.462355 0.076808 0.049 Uiso 0.277(8) 1 calc R U P A 2
H34F H 0.130203 0.432096 0.130546 0.049 Uiso 0.277(8) 1 calc R U P A 2
C35 C -0.0505(3) 0.49636(9) 0.3010(2) 0.0249(7) Uani 1 1 d . . . . .
C36A C -0.0421(11) 0.4963(3) 0.3966(8) 0.037(2) Uani 0.723(8) 1 d . . P A 1
H36A H -0.102429 0.480330 0.412031 0.055 Uiso 0.723(8) 1 calc R U P A 1
H36B H -0.057101 0.519680 0.415813 0.055 Uiso 0.723(8) 1 calc R U P A 1
H36C H 0.038659 0.488714 0.423147 0.055 Uiso 0.723(8) 1 calc R U P A 1
C36B C -0.006(3) 0.5038(7) 0.395(2) 0.030(5) Uani 0.277(8) 1 d . . P A 2
H36D H -0.046745 0.488336 0.428648 0.044 Uiso 0.277(8) 1 calc R U P A 2
H36E H -0.023731 0.527942 0.406830 0.044 Uiso 0.277(8) 1 calc R U P A 2
H36F H 0.081404 0.499955 0.407956 0.044 Uiso 0.277(8) 1 calc R U P A 2
C37 C -0.1802(4) 0.50520(13) 0.2635(4) 0.0488(13) Uani 1 1 d . . . . .
H37A H -0.188388 0.506815 0.202284 0.073 Uiso 1 1 calc R U . . .
H37B H -0.202004 0.527432 0.285999 0.073 Uiso 1 1 calc R U . . .
H37C H -0.233878 0.487039 0.278010 0.073 Uiso 1 1 calc R U . . .
C38 C 0.0352(5) 0.52296(11) 0.2736(4) 0.0510(14) Uani 1 1 d . . . . .
H38A H 0.117725 0.518207 0.301957 0.076 Uiso 1 1 calc R U . . .
H38B H 0.011466 0.546259 0.288446 0.076 Uiso 1 1 calc R U . . .
H38C H 0.031401 0.521501 0.212649 0.076 Uiso 1 1 calc R U . . .
C39 C 0.2248(3) 0.37525(9) 0.5283(3) 0.0265(7) Uani 1 1 d . . . . .
C40 C 0.2246(3) 0.41137(9) 0.5148(3) 0.0254(7) Uani 1 1 d . . . . .
C41 C 0.3316(3) 0.43014(9) 0.5360(3) 0.0263(7) Uani 1 1 d . . . . .
C42 C 0.4380(3) 0.41306(10) 0.5709(3) 0.0271(8) Uani 1 1 d . . . . .
C43 C 0.4370(3) 0.37755(10) 0.5863(3) 0.0266(7) Uani 1 1 d . . . . .
C44 C 0.3306(3) 0.35855(9) 0.5643(3) 0.0255(7) Uani 1 1 d . . . . .
C45 C 0.2183(3) 0.39532(9) 0.3302(3) 0.0246(7) Uani 1 1 d . . . . .
C46 C 0.2275(3) 0.43073(9) 0.3143(3) 0.0241(7) Uani 1 1 d . . . . .
C47 C 0.3371(3) 0.44626(9) 0.3088(3) 0.0272(8) Uani 1 1 d . . . . .
C48 C 0.4421(3) 0.42625(10) 0.3206(3) 0.0302(8) Uani 1 1 d . . . . .
C49 C 0.4345(3) 0.39056(10) 0.3343(3) 0.0275(8) Uani 1 1 d . . . . .
C50 C 0.3241(3) 0.37541(9) 0.3378(2) 0.0241(7) Uani 1 1 d . . . . .

loop_
_atom_site_aniso_label
_atom_site_aniso_U_11
_atom_site_aniso_U_22
_atom_site_aniso_U_33
_atom_site_aniso_U_23
_atom_site_aniso_U_13
_atom_site_aniso_U_12
Sb1 0.02227(11) 0.01369(10) 0.02572(11) 0.00041(8) 0.00787(8) 0.00015(8)
Cl1 0.0406(6) 0.0275(5) 0.0546(7) -0.0082(5) -0.0155(5) 0.0031(4)
Cl2 0.0476(7) 0.0221(5) 0.0749(9) -0.0092(5) -0.0123(6) -0.0038(4)
Cl3 0.0411(5) 0.0172(4) 0.0483(6) 0.0013(4) 0.0088(4) 0.0035(4)
Cl4 0.0306(5) 0.0255(4) 0.0376(5) -0.0029(4) 0.0041(4) 0.0088(3)
Cl5 0.0224(4) 0.0223(4) 0.0433(5) 0.0024(4) -0.0033(4) -0.0027(3)
Cl6 0.0304(5) 0.0209(4) 0.0539(6) 0.0075(4) -0.0001(4) -0.0105(3)
Cl7 0.0322(5) 0.0143(3) 0.0427(5) 0.0081(3) 0.0051(4) -0.0002(3)
Cl8 0.0218(4) 0.0200(4) 0.0317(4) 0.0060(3) 0.0025(3) 0.0016(3)
P1 0.0228(4) 0.0121(3) 0.0218(4) 0.0018(3) 0.0060(3) 0.0009(3)
F1 0.0374(15) 0.067(2) 0.0465(16) 0.0024(14) 0.0128(12) -0.0221(14)
F2 0.0585(19) 0.0258(13) 0.069(2) -0.0155(13) -0.0050(16) 0.0000(12)
F3 0.0542(19) 0.103(3) 0.0370(16) 0.0026(17) 0.0071(14) -0.0355(19)
F4 0.072(2) 0.0291(14) 0.068(2) 0.0019(14) -0.0268(17) 0.0012(14)
F5 0.0345(14) 0.0421(15) 0.0470(16) -0.0025(12) -0.0044(12) -0.0128(11)
F6 0.0664(19) 0.0202(11) 0.0535(17) 0.0047(11) 0.0319(15) -0.0023(12)
F7 0.0478(16) 0.0551(18) 0.0474(16) 0.0250(14) 0.0175(13) 0.0192(14)
F8 0.0574(18) 0.0386(14) 0.0341(14) -0.0061(11) 0.0138(12) 0.0087(13)
F9 0.0352(14) 0.0461(16) 0.0639(19) 0.0040(14) 0.0162(13) 0.0036(12)
F10 0.104(3) 0.0457(17) 0.0568(19) 0.0172(15) 0.056(2) 0.0165(18)
O1 0.0257(13) 0.0157(11) 0.0350(14) -0.0033(10) 0.0049(11) 0.0026(9)
O2 0.0300(13) 0.0154(11) 0.0271(13) -0.0027(9) 0.0039(10) 0.0041(10)
O3 0.0233(12) 0.0136(10) 0.0249(12) 0.0012(9) 0.0042(9) -0.0040(9)
O4 0.0247(12) 0.0122(10) 0.0235(12) 0.0013(9) 0.0011(9) -0.0002(9)
C1 0.0304(19) 0.0215(17) 0.037(2) -0.0015(15) 0.0074(16) -0.0060(14)
C2 0.040(2) 0.033(2) 0.038(2) -0.0016(18) -0.0007(19) -0.0108(18)
C3 0.038(2) 0.0259(18) 0.038(2) 0.0025(16) 0.0193(18) -0.0025(16)
C4 0.047(3) 0.035(2) 0.046(3) 0.0045(19) 0.022(2) 0.005(2)
C5 0.0268(17) 0.0144(14) 0.036(2) 0.0038(13) 0.0125(15) 0.0016(12)
C6 0.0342(19) 0.0202(16) 0.0225(16) 0.0053(13) 0.0047(14) 0.0037(14)
C7 0.041(2) 0.0215(17) 0.032(2) 0.0085(15) 0.0081(17) 0.0059(15)
C8 0.054(3) 0.030(2) 0.0234(18) 0.0037(15) 0.0042(18) 0.0051(19)
C9 0.0289(19) 0.0277(18) 0.034(2) 0.0067(15) 0.0000(16) 0.0014(15)
C10 0.0264(17) 0.0161(14) 0.0201(15) -0.0015(12) 0.0064(13) 0.0001(12)
C11 0.0326(19) 0.0158(15) 0.0330(19) -0.0036(13) 0.0119(15) -0.0016(13)
C12 0.0320(19) 0.0223(16) 0.0272(18) 0.0012(14) 0.0113(15) -0.0031(14)
C13 0.033(2) 0.033(2) 0.0244(18) -0.0069(15) 0.0005(15) 0.0052(16)
C14 0.0265(17) 0.0192(15) 0.0254(17) -0.0022(13) 0.0071(14) 0.0008(13)
C15 0.0281(18) 0.0181(15) 0.0234(16) -0.0006(12) 0.0064(14) 0.0024(13)
C16 0.0305(19) 0.0208(16) 0.0283(18) -0.0019(14) 0.0013(15) 0.0019(14)
C17 0.035(2) 0.0196(16) 0.032(2) -0.0025(14) 0.0030(16) -0.0018(14)
C18 0.034(2) 0.0169(15) 0.0323(19) -0.0013(14) 0.0101(16) 0.0031(14)
C19 0.0277(18) 0.0205(16) 0.0275(18) -0.0005(13) 0.0075(14) 0.0056(13)
C20 0.0228(16) 0.0131(13) 0.0228(16) -0.0002(11) 0.0055(12) -0.0010(11)
C21 0.0263(16) 0.0116(13) 0.0203(15) 0.0011(11) 0.0044(12) 0.0002(12)
C22 0.0210(16) 0.0164(14) 0.0256(16) 0.0002(12) 0.0027(13) -0.0014(12)
C23 0.0240(17) 0.0151(14) 0.0312(18) 0.0018(13) 0.0047(14) -0.0054(12)
C24 0.0289(18) 0.0119(13) 0.0263(17) 0.0025(12) 0.0061(14) 0.0006(12)
C25 0.0200(15) 0.0171(14) 0.0221(15) 0.0005(12) 0.0046(12) 0.0007(12)
Sb2 0.01592(10) 0.01457(10) 0.04531(15) 0.00599(9) 0.00022(9) -0.00061(8)
Cl9 0.0321(5) 0.0168(4) 0.0520(6) -0.0050(4) 0.0079(4) -0.0040(3)
Cl10 0.0236(4) 0.0339(5) 0.0515(6) -0.0105(4) 0.0026(4) -0.0083(4)
Cl11 0.0220(4) 0.0345(5) 0.0451(6) -0.0011(4) -0.0034(4) 0.0043(4)
Cl12 0.0284(4) 0.0193(4) 0.0437(5) 0.0057(4) -0.0008(4) 0.0033(3)
Cl13 0.0315(5) 0.0176(4) 0.0676(7) 0.0060(4) 0.0099(5) -0.0057(3)
Cl14 0.0206(5) 0.0378(6) 0.0848(9) 0.0044(6) 0.0094(5) -0.0073(4)
Cl15 0.0208(4) 0.0307(5) 0.0593(7) -0.0030(4) 0.0046(4) 0.0056(4)
Cl16 0.0285(4) 0.0156(4) 0.0491(6) -0.0010(4) 0.0033(4) 0.0035(3)
P2 0.0192(4) 0.0153(4) 0.0372(5) 0.0018(3) 0.0025(4) 0.0023(3)
F11 0.0212(12) 0.070(2) 0.0421(15) 0.0059(14) -0.0006(10) -0.0104(12)
F12 0.0421(15) 0.0282(13) 0.0623(18) 0.0137(12) 0.0204(13) 0.0121(11)
F13 0.0271(12) 0.0376(14) 0.0490(16) -0.0052(12) -0.0104(11) 0.0016(10)
F14 0.0370(14) 0.0513(17) 0.0444(15) 0.0065(13) 0.0031(12) -0.0060(12)
F15 0.067(2) 0.0278(13) 0.0465(16) 0.0087(12) -0.0050(14) -0.0089(13)
F16A 0.062(5) 0.041(4) 0.043(3) 0.011(3) 0.001(3) -0.032(3)
F16B 0.037(8) 0.028(7) 0.077(10) -0.018(6) 0.038(8) -0.011(5)
F17A 0.018(2) 0.026(3) 0.045(3) -0.014(2) -0.0059(19) 0.001(2)
F17B 0.096(19) 0.040(13) 0.09(2) 0.019(11) -0.019(13) 0.008(12)
F18A 0.036(3) 0.022(3) 0.097(6) -0.014(4) 0.018(5) -0.011(2)
F18B 0.023(5) 0.011(4) 0.040(7) -0.001(5) 0.007(6) -0.004(3)
F19A 0.078(4) 0.046(3) 0.091(5) -0.035(3) 0.057(4) -0.033(3)
F19B 0.021(5) 0.017(4) 0.033(5) -0.005(3) 0.010(4) 0.002(3)
F20A 0.026(2) 0.026(2) 0.217(10) -0.033(4) 0.009(4) 0.0014(18)
F20B 0.022(4) 0.016(4) 0.037(5) -0.005(4) -0.008(4) 0.010(3)
O5 0.0190(12) 0.0167(11) 0.0522(18) 0.0069(11) -0.0041(12) -0.0010(9)
O6 0.0184(12) 0.0151(11) 0.0513(17) -0.0006(11) 0.0024(11) 0.0001(9)
O7 0.0206(12) 0.0149(11) 0.0469(17) -0.0001(11) 0.0036(11) -0.0036(9)
O8 0.0196(12) 0.0144(11) 0.0454(16) 0.0004(10) 0.0036(11) 0.0009(9)
C26 0.0201(17) 0.0291(19) 0.043(2) 0.0079(17) 0.0003(16) -0.0014(14)
C27 0.033(2) 0.0275(19) 0.042(2) 0.0034(17) -0.0026(18) -0.0024(16)
C28 0.0197(17) 0.0229(17) 0.045(2) 0.0034(16) 0.0037(15) -0.0033(13)
C29A 0.026(5) 0.022(4) 0.101(10) -0.014(6) 0.022(7) -0.008(3)
C29B 0.019(8) 0.011(6) 0.038(10) -0.002(7) 0.004(8) 0.002(5)
C30A 0.018(2) 0.025(4) 0.045(7) 0.016(5) 0.004(5) 0.004(2)
C30B 0.018(2) 0.025(4) 0.045(7) 0.016(5) 0.004(5) 0.004(2)
C31 0.030(2) 0.030(2) 0.042(2) -0.0099(17) 0.0020(17) 0.0021(16)
C32A 0.051(4) 0.027(3) 0.037(4) -0.004(2) 0.005(3) 0.011(3)
C32B 0.068(15) 0.049(11) 0.024(8) -0.022(8) -0.013(9) 0.030(10)
C33 0.037(3) 0.071(4) 0.045(3) 0.016(3) -0.006(2) 0.005(2)
C34A 0.037(3) 0.032(3) 0.029(3) -0.006(2) 0.011(2) -0.003(2)
C34B 0.037(3) 0.032(3) 0.029(3) -0.006(2) 0.011(2) -0.003(2)
C35 0.0279(18) 0.0187(15) 0.0294(18) 0.0029(13) 0.0084(14) 0.0068(13)
C36A 0.054(7) 0.028(6) 0.032(4) 0.002(4) 0.014(5) 0.017(4)
C36B 0.040(14) 0.012(9) 0.033(10) -0.004(7) -0.002(10) 0.003(7)
C37 0.033(2) 0.032(2) 0.078(4) 0.004(2) -0.002(2) 0.0145(18)
C38 0.062(3) 0.0165(18) 0.083(4) 0.004(2) 0.039(3) 0.0031(19)
C39 0.0207(16) 0.0178(15) 0.040(2) 0.0001(14) 0.0036(15) -0.0002(13)
C40 0.0190(16) 0.0177(15) 0.039(2) 0.0001(14) 0.0047(14) 0.0012(12)
C41 0.0268(18) 0.0158(15) 0.037(2) -0.0036(14) 0.0071(15) -0.0024(13)
C42 0.0179(16) 0.0275(18) 0.036(2) -0.0093(15) 0.0035(14) -0.0054(13)
C43 0.0175(16) 0.0291(18) 0.0318(19) -0.0017(15) 0.0001(14) 0.0051(13)
C44 0.0233(17) 0.0183(15) 0.0337(19) 0.0014(14) 0.0021(14) 0.0012(13)
C45 0.0179(16) 0.0161(15) 0.039(2) -0.0016(13) 0.0012(14) -0.0026(12)
C46 0.0193(16) 0.0152(14) 0.037(2) 0.0006(13) 0.0025(14) -0.0008(12)
C47 0.0231(17) 0.0164(15) 0.041(2) 0.0022(14) 0.0043(15) -0.0039(13)
C48 0.0176(16) 0.0268(18) 0.045(2) -0.0009(16) 0.0025(15) -0.0036(14)
C49 0.0202(16) 0.0240(17) 0.037(2) -0.0036(15) 0.0003(14) 0.0031(13)
C50 0.0217(16) 0.0153(14) 0.0345(19) -0.0014(13) 0.0024(14) 0.0017(12)

loop_
_atom_type_symbol
_atom_type_description
_atom_type_scat_dispersion_real
_atom_type_scat_dispersion_imag
_atom_type_scat_source
C C 0.0033 0.0016 'International Tables Vol C Tables 4.2.6.8 and 6.1.1.4'
H H 0.0000 0.0000 'International Tables Vol C Tables 4.2.6.8 and 6.1.1.4'
Cl Cl 0.1484 0.1585 'International Tables Vol C Tables 4.2.6.8 and 6.1.1.4'
F F 0.0171 0.0103 'International Tables Vol C Tables 4.2.6.8 and 6.1.1.4'
O O 0.0106 0.0060 'International Tables Vol C Tables 4.2.6.8 and 6.1.1.4'
P P 0.1023 0.0942 'International Tables Vol C Tables 4.2.6.8 and 6.1.1.4'
Sb Sb -0.5866 1.5461 'International Tables Vol C Tables 4.2.6.8 and 6.1.1.4'

loop_
_exptl_crystal_face_index_h
_exptl_crystal_face_index_k
_exptl_crystal_face_index_l
_exptl_crystal_face_perp_dist
-1 1 0 0.0269
1 -1 0 0.0269
0 1 0 0.0397
0 -1 0 0.0397
1 4 -5 0.0869
-1 -4 5 0.0869
0 5 1 0.0361
1 -5 -1 0.0486
-1 -5 -3 0.0625

loop_
_geom_angle_atom_site_label_1
_geom_angle_atom_site_label_2
_geom_angle_atom_site_label_3
_geom_angle
_geom_angle_site_symmetry_1
_geom_angle_site_symmetry_3
_geom_angle_publ_flag
O1 Sb1 O2 81.21(10) . . ?
O1 Sb1 O3 89.40(11) . . ?
O1 Sb1 C1 87.96(13) . . ?
O1 Sb1 C3 94.54(14) . . ?
O1 Sb1 C5 171.89(13) . . ?
O2 Sb1 O3 89.58(10) . . ?
O2 Sb1 C1 169.10(13) . . ?
O2 Sb1 C3 88.35(14) . . ?
O2 Sb1 C5 92.00(13) . . ?
O3 Sb1 C1 89.14(13) . . ?
O3 Sb1 C3 175.22(14) . . ?
O3 Sb1 C5 86.10(12) . . ?
C1 Sb1 C3 93.70(16) . . ?
C5 Sb1 C1 98.71(15) . . ?
C5 Sb1 C3 89.66(15) . . ?
O4 P1 C5 113.79(15) . . ?
O4 P1 C6 99.17(16) . . ?
O4 P1 C10 108.96(15) . . ?
C5 P1 C6 107.53(18) . . ?
C5 P1 C10 110.55(18) . . ?
C10 P1 C6 116.54(17) . . ?
C14 O1 Sb1 110.2(2) . . ?
C15 O2 Sb1 110.3(2) . . ?
C20 O3 Sb1 127.9(2) . . ?
C21 O4 P1 137.9(2) . . ?
F1 C1 Sb1 106.6(3) . . ?
F1 C1 C2 104.6(4) . . ?
F2 C1 Sb1 107.9(3) . . ?
F2 C1 F1 106.3(3) . . ?
F2 C1 C2 107.5(4) . . ?
C2 C1 Sb1 122.8(3) . . ?
F3 C2 F5 107.4(4) . . ?
F3 C2 C1 110.0(4) . . ?
F4 C2 F3 107.6(4) . . ?
F4 C2 F5 108.5(4) . . ?
F4 C2 C1 112.8(4) . . ?
F5 C2 C1 110.5(4) . . ?
F6 C3 Sb1 110.6(3) . . ?
F6 C3 F7 104.7(3) . . ?
F6 C3 C4 108.6(4) . . ?
F7 C3 Sb1 106.7(3) . . ?
F7 C3 C4 104.5(4) . . ?
C4 C3 Sb1 120.5(3) . . ?
F8 C4 C3 110.3(4) . . ?
F9 C4 F8 108.8(4) . . ?
F9 C4 C3 109.9(4) . . ?
F10 C4 F8 107.8(4) . . ?
F10 C4 F9 109.5(4) . . ?
F10 C4 C3 110.4(4) . . ?
Sb1 C5 H5A 107.7 . . ?
Sb1 C5 H5B 107.7 . . ?
P1 C5 Sb1 118.39(17) . . ?
P1 C5 H5A 107.7 . . ?
P1 C5 H5B 107.7 . . ?
H5A C5 H5B 107.1 . . ?
C7 C6 P1 111.5(3) . . ?
C8 C6 P1 105.9(3) . . ?
C8 C6 C7 109.1(3) . . ?
C9 C6 P1 111.7(3) . . ?
C9 C6 C7 109.6(3) . . ?
C9 C6 C8 108.8(4) . . ?
C6 C7 H7A 109.5 . . ?
C6 C7 H7B 109.5 . . ?
C6 C7 H7C 109.5 . . ?
H7A C7 H7B 109.5 . . ?
H7A C7 H7C 109.5 . . ?
H7B C7 H7C 109.5 . . ?
C6 C8 H8A 109.5 . . ?
C6 C8 H8B 109.5 . . ?
C6 C8 H8C 109.5 . . ?
H8A C8 H8B 109.5 . . ?
H8A C8 H8C 109.5 . . ?
H8B C8 H8C 109.5 . . ?
C6 C9 H9A 109.5 . . ?
C6 C9 H9B 109.5 . . ?
C6 C9 H9C 109.5 . . ?
H9A C9 H9B 109.5 . . ?
H9A C9 H9C 109.5 . . ?
H9B C9 H9C 109.5 . . ?
C11 C10 P1 108.8(2) . . ?
C11 C10 C12 111.3(3) . . ?
C11 C10 C13 108.8(3) . . ?
C12 C10 P1 109.7(2) . . ?
C13 C10 P1 110.3(2) . . ?
C13 C10 C12 108.0(3) . . ?
C10 C11 H11A 109.5 . . ?
C10 C11 H11B 109.5 . . ?
C10 C11 H11C 109.5 . . ?
H11A C11 H11B 109.5 . . ?
H11A C11 H11C 109.5 . . ?
H11B C11 H11C 109.5 . . ?
C10 C12 H12A 109.5 . . ?
C10 C12 H12B 109.5 . . ?
C10 C12 H12C 109.5 . . ?
H12A C12 H12B 109.5 . . ?
H12A C12 H12C 109.5 . . ?
H12B C12 H12C 109.5 . . ?
C10 C13 H13A 109.5 . . ?
C10 C13 H13B 109.5 . . ?
C10 C13 H13C 109.5 . . ?
H13A C13 H13B 109.5 . . ?
H13A C13 H13C 109.5 . . ?
H13B C13 H13C 109.5 . . ?
O1 C14 C15 117.1(3) . . ?
O1 C14 C19 122.7(3) . . ?
C19 C14 C15 120.2(3) . . ?
O2 C15 C14 117.1(3) . . ?
O2 C15 C16 122.6(3) . . ?
C16 C15 C14 120.2(3) . . ?
C15 C16 Cl1 118.0(3) . . ?
C15 C16 C17 119.9(4) . . ?
C17 C16 Cl1 122.1(3) . . ?
C16 C17 Cl2 120.2(3) . . ?
C18 C17 Cl2 119.8(3) . . ?
C18 C17 C16 119.9(4) . . ?
C17 C18 Cl3 119.5(3) . . ?
C17 C18 C19 120.4(3) . . ?
C19 C18 Cl3 120.2(3) . . ?
C14 C19 Cl4 118.5(3) . . ?
C14 C19 C18 119.4(4) . . ?
C18 C19 Cl4 122.1(3) . . ?
O3 C20 C21 121.6(3) . . ?
O3 C20 C25 120.7(3) . . ?
C21 C20 C25 117.7(3) . . ?
O4 C21 C20 121.5(3) . . ?
O4 C21 C22 116.2(3) . . ?
C22 C21 C20 122.1(3) . . ?
C21 C22 Cl5 119.6(3) . . ?
C21 C22 C23 119.4(3) . . ?
C23 C22 Cl5 121.0(3) . . ?
C22 C23 Cl6 119.8(3) . . ?
C24 C23 Cl6 120.7(3) . . ?
C24 C23 C22 119.4(3) . . ?
C23 C24 Cl7 119.6(3) . . ?
C25 C24 Cl7 119.8(3) . . ?
C25 C24 C23 120.6(3) . . ?
C20 C25 Cl8 118.0(3) . . ?
C24 C25 Cl8 121.1(3) . . ?
C24 C25 C20 120.8(3) . . ?
O5 Sb2 O6 81.41(11) . . ?
O5 Sb2 O7 88.69(12) . . ?
O5 Sb2 C26 93.80(14) . . ?
O5 Sb2 C28 88.37(13) . . ?
O5 Sb2 C30A 170.2(4) . . ?
O5 Sb2 C30B 172.6(16) . . ?
O6 Sb2 O7 89.91(11) . . ?
O6 Sb2 C26 90.18(14) . . ?
O6 Sb2 C28 169.52(13) . . ?
O6 Sb2 C30A 95.1(5) . . ?
O6 Sb2 C30B 91.4(15) . . ?
O7 Sb2 C26 177.49(13) . . ?
O7 Sb2 C28 87.57(13) . . ?
O7 Sb2 C30A 82.1(4) . . ?
O7 Sb2 C30B 89.7(12) . . ?
C26 Sb2 C28 92.77(15) . . ?
C30A Sb2 C26 95.4(4) . . ?
C30A Sb2 C28 94.6(5) . . ?
C30B Sb2 C26 87.8(12) . . ?
C30B Sb2 C28 98.7(15) . . ?
O8 P2 C30A 114.9(6) . . ?
O8 P2 C30B 112.3(17) . . ?
O8 P2 C31 108.54(18) . . ?
O8 P2 C35 99.49(16) . . ?
C30A P2 C31 107.8(5) . . ?
C30A P2 C35 109.5(5) . . ?
C31 P2 C30B 116.7(15) . . ?
C35 P2 C30B 101.9(16) . . ?
C35 P2 C31 116.65(18) . . ?
C39 O5 Sb2 110.6(2) . . ?
C40 O6 Sb2 109.7(2) . . ?
C45 O7 Sb2 127.4(3) . . ?
C46 O8 P2 137.9(2) . . ?
F11 C26 Sb2 110.2(3) . . ?
F11 C26 F12 106.0(3) . . ?
F11 C26 C27 107.3(3) . . ?
F12 C26 Sb2 107.3(3) . . ?
F12 C26 C27 106.0(4) . . ?
C27 C26 Sb2 119.2(3) . . ?
F13 C27 F15 108.3(4) . . ?
F13 C27 C26 110.5(4) . . ?
F14 C27 F13 107.7(4) . . ?
F14 C27 F15 108.0(4) . . ?
F14 C27 C26 112.2(4) . . ?
F15 C27 C26 110.1(4) . . ?
F16A C28 Sb2 109.9(4) . . ?
F16A C28 F17A 108.8(6) . . ?
F16A C28 C29A 106.0(6) . . ?
F16B C28 Sb2 105.8(9) . . ?
F17A C28 Sb2 109.3(4) . . ?
F17A C28 C29A 100.9(6) . . ?
F17B C28 Sb2 107.9(14) . . ?
F17B C28 F16B 100.7(18) . . ?
F17B C28 C29B 114.6(17) . . ?
C29A C28 Sb2 121.3(5) . . ?
C29B C28 Sb2 119.4(11) . . ?
C29B C28 F16B 106.3(12) . . ?
F18A C29A F19A 106.2(10) . . ?
F18A C29A C28 110.5(9) . . ?
F19A C29A C28 110.2(8) . . ?
F20A C29A F18A 109.4(9) . . ?
F20A C29A F19A 109.3(10) . . ?
F20A C29A C28 111.0(10) . . ?
F18B C29B C28 108(2) . . ?
F19B C29B F18B 106.6(17) . . ?
F19B C29B C28 106.2(15) . . ?
F20B C29B F18B 108.0(18) . . ?
F20B C29B F19B 112(2) . . ?
F20B C29B C28 115.4(17) . . ?
Sb2 C30A H30A 107.8 . . ?
Sb2 C30A H30B 107.8 . . ?
P2 C30A Sb2 118.1(9) . . ?
P2 C30A H30A 107.8 . . ?
P2 C30A H30B 107.8 . . ?
H30A C30A H30B 107.1 . . ?
Sb2 C30B H30C 108.4 . . ?
Sb2 C30B H30D 108.4 . . ?
P2 C30B Sb2 116(3) . . ?
P2 C30B H30C 108.4 . . ?
P2 C30B H30D 108.4 . . ?
H30C C30B H30D 107.4 . . ?
C32A C31 P2 112.8(4) . . ?
C32A C31 C34A 105.9(5) . . ?
C32B C31 P2 100.7(7) . . ?
C33 C31 P2 110.4(3) . . ?
C33 C31 C32A 113.5(5) . . ?
C33 C31 C32B 92.2(9) . . ?
C33 C31 C34A 104.1(4) . . ?
C34A C31 P2 109.6(3) . . ?
C34B C31 P2 105.8(6) . . ?
C34B C31 C32B 106.7(11) . . ?
C34B C31 C33 134.9(8) . . ?
C31 C32A H32A 109.5 . . ?
C31 C32A H32B 109.5 . . ?
C31 C32A H32C 109.5 . . ?
H32A C32A H32B 109.5 . . ?
H32A C32A H32C 109.5 . . ?
H32B C32A H32C 109.5 . . ?
C31 C32B H32D 109.5 . . ?
C31 C32B H32E 109.5 . . ?
C31 C32B H32F 109.5 . . ?
H32D C32B H32E 109.5 . . ?
H32D C32B H32F 109.5 . . ?
H32E C32B H32F 109.5 . . ?
C31 C33 H33A 109.5 . . ?
C31 C33 H33B 109.5 . . ?
C31 C33 H33C 109.5 . . ?
H33A C33 H33B 109.5 . . ?
H33A C33 H33C 109.5 . . ?
H33B C33 H33C 109.5 . . ?
C31 C34A H34A 109.5 . . ?
C31 C34A H34B 109.5 . . ?
C31 C34A H34C 109.5 . . ?
H34A C34A H34B 109.5 . . ?
H34A C34A H34C 109.5 . . ?
H34B C34A H34C 109.5 . . ?
C31 C34B H34D 109.5 . . ?
C31 C34B H34E 109.5 . . ?
C31 C34B H34F 109.5 . . ?
H34D C34B H34E 109.5 . . ?
H34D C34B H34F 109.5 . . ?
H34E C34B H34F 109.5 . . ?
C36A C35 P2 105.0(5) . . ?
C36B C35 P2 110.7(12) . . ?
C37 C35 P2 111.8(3) . . ?
C37 C35 C36A 106.9(6) . . ?
C37 C35 C36B 118.6(13) . . ?
C37 C35 C38 110.2(4) . . ?
C38 C35 P2 111.6(3) . . ?
C38 C35 C36A 111.3(5) . . ?
C38 C35 C36B 92.5(9) . . ?
C35 C36A H36A 109.5 . . ?
C35 C36A H36B 109.5 . . ?
C35 C36A H36C 109.5 . . ?
H36A C36A H36B 109.5 . . ?
H36A C36A H36C 109.5 . . ?
H36B C36A H36C 109.5 . . ?
C35 C36B H36D 109.5 . . ?
C35 C36B H36E 109.5 . . ?
C35 C36B H36F 109.5 . . ?
H36D C36B H36E 109.5 . . ?
H36D C36B H36F 109.5 . . ?
H36E C36B H36F 109.5 . . ?
C35 C37 H37A 109.5 . . ?
C35 C37 H37B 109.5 . . ?
C35 C37 H37C 109.5 . . ?
H37A C37 H37B 109.5 . . ?
H37A C37 H37C 109.5 . . ?
H37B C37 H37C 109.5 . . ?
C35 C38 H38A 109.5 . . ?
C35 C38 H38B 109.5 . . ?
C35 C38 H38C 109.5 . . ?
H38A C38 H38B 109.5 . . ?
H38A C38 H38C 109.5 . . ?
H38B C38 H38C 109.5 . . ?
O5 C39 C40 116.9(3) . . ?
O5 C39 C44 123.0(3) . . ?
C44 C39 C40 120.1(3) . . ?
O6 C40 C39 117.2(3) . . ?
O6 C40 C41 122.8(3) . . ?
C41 C40 C39 119.8(3) . . ?
C40 C41 Cl9 118.7(3) . . ?
C40 C41 C42 119.8(3) . . ?
C42 C41 Cl9 121.5(3) . . ?
C41 C42 Cl10 119.8(3) . . ?
C43 C42 Cl10 120.0(3) . . ?
C43 C42 C41 120.2(3) . . ?
C42 C43 Cl11 120.3(3) . . ?
C42 C43 C44 120.3(3) . . ?
C44 C43 Cl11 119.4(3) . . ?
C39 C44 Cl12 117.8(3) . . ?
C39 C44 C43 119.8(3) . . ?
C43 C44 Cl12 122.4(3) . . ?
O7 C45 C46 121.2(3) . . ?
O7 C45 C50 121.2(3) . . ?
C46 C45 C50 117.5(3) . . ?
O8 C46 C45 121.6(3) . . ?
O8 C46 C47 116.2(3) . . ?
C47 C46 C45 122.0(3) . . ?
C46 C47 Cl13 120.0(3) . . ?
C46 C47 C48 119.5(3) . . ?
C48 C47 Cl13 120.5(3) . . ?
C47 C48 Cl14 119.8(3) . . ?
C47 C48 C49 119.5(3) . . ?
C49 C48 Cl14 120.7(3) . . ?
C48 C49 Cl15 119.6(3) . . ?
C50 C49 Cl15 120.3(3) . . ?
C50 C49 C48 120.1(3) . . ?
C45 C50 Cl16 117.8(3) . . ?
C49 C50 Cl16 120.9(3) . . ?
C49 C50 C45 121.3(3) . . ?

loop_
_geom_bond_atom_site_label_1
_geom_bond_atom_site_label_2
_geom_bond_distance
_geom_bond_site_symmetry_2
_geom_bond_publ_flag
Sb1 O1 2.023(2) . ?
Sb1 O2 2.027(3) . ?
Sb1 O3 2.044(2) . ?
Sb1 C1 2.233(4) . ?
Sb1 C3 2.247(4) . ?
Sb1 C5 2.181(3) . ?
Cl1 C16 1.721(4) . ?
Cl2 C17 1.724(4) . ?
Cl3 C18 1.728(4) . ?
Cl4 C19 1.723(4) . ?
Cl5 C22 1.718(4) . ?
Cl6 C23 1.720(4) . ?
Cl7 C24 1.722(3) . ?
Cl8 C25 1.717(4) . ?
P1 O4 1.587(2) . ?
P1 C5 1.794(4) . ?
P1 C6 1.846(4) . ?
P1 C10 1.833(3) . ?
F1 C1 1.375(5) . ?
F2 C1 1.352(5) . ?
F3 C2 1.333(6) . ?
F4 C2 1.302(6) . ?
F5 C2 1.349(5) . ?
F6 C3 1.344(5) . ?
F7 C3 1.393(5) . ?
F8 C4 1.345(6) . ?
F9 C4 1.335(6) . ?
F10 C4 1.327(5) . ?
O1 C14 1.351(4) . ?
O2 C15 1.352(4) . ?
O3 C20 1.337(4) . ?
O4 C21 1.383(4) . ?
C1 C2 1.508(6) . ?
C3 C4 1.516(6) . ?
C5 H5A 0.9900 . ?
C5 H5B 0.9900 . ?
C6 C7 1.547(5) . ?
C6 C8 1.540(6) . ?
C6 C9 1.530(6) . ?
C7 H7A 0.9800 . ?
C7 H7B 0.9800 . ?
C7 H7C 0.9800 . ?
C8 H8A 0.9800 . ?
C8 H8B 0.9800 . ?
C8 H8C 0.9800 . ?
C9 H9A 0.9800 . ?
C9 H9B 0.9800 . ?
C9 H9C 0.9800 . ?
C10 C11 1.539(5) . ?
C10 C12 1.548(5) . ?
C10 C13 1.541(5) . ?
C11 H11A 0.9800 . ?
C11 H11B 0.9800 . ?
C11 H11C 0.9800 . ?
C12 H12A 0.9800 . ?
C12 H12B 0.9800 . ?
C12 H12C 0.9800 . ?
C13 H13A 0.9800 . ?
C13 H13B 0.9800 . ?
C13 H13C 0.9800 . ?
C14 C15 1.404(5) . ?
C14 C19 1.387(5) . ?
C15 C16 1.376(5) . ?
C16 C17 1.397(5) . ?
C17 C18 1.392(6) . ?
C18 C19 1.396(5) . ?
C20 C21 1.396(5) . ?
C20 C25 1.406(5) . ?
C21 C22 1.392(5) . ?
C22 C23 1.399(5) . ?
C23 C24 1.394(5) . ?
C24 C25 1.389(5) . ?
Sb2 O5 2.019(3) . ?
Sb2 O6 2.033(3) . ?
Sb2 O7 2.041(3) . ?
Sb2 C26 2.240(5) . ?
Sb2 C28 2.241(4) . ?
Sb2 C30A 2.214(18) . ?
Sb2 C30B 2.12(6) . ?
Cl9 C41 1.719(4) . ?
Cl10 C42 1.719(4) . ?
Cl11 C43 1.727(4) . ?
Cl12 C44 1.719(4) . ?
Cl13 C47 1.708(4) . ?
Cl14 C48 1.716(4) . ?
Cl15 C49 1.716(4) . ?
Cl16 C50 1.718(4) . ?
P2 O8 1.587(3) . ?
P2 C30A 1.754(18) . ?
P2 C30B 1.91(5) . ?
P2 C31 1.847(5) . ?
P2 C35 1.842(4) . ?
F11 C26 1.360(5) . ?
F12 C26 1.369(5) . ?
F13 C27 1.335(5) . ?
F14 C27 1.329(6) . ?
F15 C27 1.338(5) . ?
F16A C28 1.324(8) . ?
F16B C28 1.45(2) . ?
F17A C28 1.342(9) . ?
F17B C28 1.42(4) . ?
F18A C29A 1.335(14) . ?
F18B C29B 1.36(3) . ?
F19A C29A 1.356(14) . ?
F19B C29B 1.34(3) . ?
F20A C29A 1.288(13) . ?
F20B C29B 1.27(2) . ?
O5 C39 1.351(4) . ?
O6 C40 1.358(4) . ?
O7 C45 1.331(4) . ?
O8 C46 1.382(4) . ?
C26 C27 1.521(6) . ?
C28 C29A 1.571(13) . ?
C28 C29B 1.45(3) . ?
C30A H30A 0.9900 . ?
C30A H30B 0.9900 . ?
C30B H30C 0.9900 . ?
C30B H30D 0.9900 . ?
C31 C32A 1.523(7) . ?
C31 C32B 1.600(13) . ?
C31 C33 1.517(6) . ?
C31 C34A 1.595(7) . ?
C31 C34B 1.458(12) . ?
C32A H32A 0.9800 . ?
C32A H32B 0.9800 . ?
C32A H32C 0.9800 . ?
C32B H32D 0.9800 . ?
C32B H32E 0.9800 . ?
C32B H32F 0.9800 . ?
C33 H33A 0.9800 . ?
C33 H33B 0.9800 . ?
C33 H33C 0.9800 . ?
C34A H34A 0.9800 . ?
C34A H34B 0.9800 . ?
C34A H34C 0.9800 . ?
C34B H34D 0.9800 . ?
C34B H34E 0.9800 . ?
C34B H34F 0.9800 . ?
C35 C36A 1.533(14) . ?
C35 C36B 1.54(3) . ?
C35 C37 1.520(6) . ?
C35 C38 1.527(6) . ?
C36A H36A 0.9800 . ?
C36A H36B 0.9800 . ?
C36A H36C 0.9800 . ?
C36B H36D 0.9800 . ?
C36B H36E 0.9800 . ?
C36B H36F 0.9800 . ?
C37 H37A 0.9800 . ?
C37 H37B 0.9800 . ?
C37 H37C 0.9800 . ?
C38 H38A 0.9800 . ?
C38 H38B 0.9800 . ?
C38 H38C 0.9800 . ?
C39 C40 1.411(5) . ?
C39 C44 1.391(5) . ?
C40 C41 1.396(5) . ?
C41 C42 1.398(5) . ?
C42 C43 1.394(6) . ?
C43 C44 1.397(5) . ?
C45 C46 1.398(5) . ?
C45 C50 1.406(5) . ?
C46 C47 1.388(5) . ?
C47 C48 1.398(5) . ?
C48 C49 1.400(5) . ?
C49 C50 1.384(5) . ?

loop_
_geom_torsion_atom_site_label_1
_geom_torsion_atom_site_label_2
_geom_torsion_atom_site_label_3
_geom_torsion_atom_site_label_4
_geom_torsion
_geom_torsion_site_symmetry_1
_geom_torsion_site_symmetry_2
_geom_torsion_site_symmetry_3
_geom_torsion_site_symmetry_4
_geom_torsion_publ_flag
Sb1 O1 C14 C15 -16.3(4) . . . . ?
Sb1 O1 C14 C19 162.0(3) . . . . ?
Sb1 O2 C15 C14 12.5(4) . . . . ?
Sb1 O2 C15 C16 -164.0(3) . . . . ?
Sb1 O3 C20 C21 68.6(4) . . . . ?
Sb1 O3 C20 C25 -114.1(3) . . . . ?
Sb1 C1 C2 F3 66.6(5) . . . . ?
Sb1 C1 C2 F4 -53.5(5) . . . . ?
Sb1 C1 C2 F5 -175.1(3) . . . . ?
Sb1 C3 C4 F8 -57.3(5) . . . . ?
Sb1 C3 C4 F9 62.6(5) . . . . ?
Sb1 C3 C4 F10 -176.4(3) . . . . ?
Cl1 C16 C17 Cl2 1.3(5) . . . . ?
Cl1 C16 C17 C18 179.5(3) . . . . ?
Cl2 C17 C18 Cl3 -0.3(5) . . . . ?
Cl2 C17 C18 C19 179.0(3) . . . . ?
Cl3 C18 C19 Cl4 -0.1(5) . . . . ?
Cl3 C18 C19 C14 178.3(3) . . . . ?
Cl5 C22 C23 Cl6 -0.3(5) . . . . ?
Cl5 C22 C23 C24 179.5(3) . . . . ?
Cl6 C23 C24 Cl7 -2.5(5) . . . . ?
Cl6 C23 C24 C25 178.5(3) . . . . ?
Cl7 C24 C25 Cl8 4.0(4) . . . . ?
Cl7 C24 C25 C20 -175.8(3) . . . . ?
P1 O4 C21 C20 40.3(5) . . . . ?
P1 O4 C21 C22 -145.0(3) . . . . ?
F1 C1 C2 F3 -172.1(4) . . . . ?
F1 C1 C2 F4 67.8(5) . . . . ?
F1 C1 C2 F5 -53.8(5) . . . . ?
F2 C1 C2 F3 -59.4(5) . . . . ?
F2 C1 C2 F4 -179.4(4) . . . . ?
F2 C1 C2 F5 59.0(5) . . . . ?
F6 C3 C4 F8 173.7(4) . . . . ?
F6 C3 C4 F9 -66.3(5) . . . . ?
F6 C3 C4 F10 54.6(6) . . . . ?
F7 C3 C4 F8 62.4(4) . . . . ?
F7 C3 C4 F9 -177.6(3) . . . . ?
F7 C3 C4 F10 -56.7(5) . . . . ?
O1 C14 C15 O2 2.5(5) . . . . ?
O1 C14 C15 C16 179.2(3) . . . . ?
O1 C14 C19 Cl4 0.4(5) . . . . ?
O1 C14 C19 C18 -178.0(3) . . . . ?
O2 C15 C16 Cl1 -3.9(5) . . . . ?
O2 C15 C16 C17 175.3(4) . . . . ?
O3 C20 C21 O4 -8.2(5) . . . . ?
O3 C20 C21 C22 177.4(3) . . . . ?
O3 C20 C25 Cl8 0.3(5) . . . . ?
O3 C20 C25 C24 -179.8(3) . . . . ?
O4 P1 C5 Sb1 14.5(3) . . . . ?
O4 P1 C6 C7 167.1(3) . . . . ?
O4 P1 C6 C8 48.5(3) . . . . ?
O4 P1 C6 C9 -69.8(3) . . . . ?
O4 P1 C10 C11 160.3(2) . . . . ?
O4 P1 C10 C12 38.4(3) . . . . ?
O4 P1 C10 C13 -80.4(3) . . . . ?
O4 C21 C22 Cl5 6.4(4) . . . . ?
O4 C21 C22 C23 -173.0(3) . . . . ?
C5 P1 O4 C21 -71.5(4) . . . . ?
C5 P1 C6 C7 48.4(3) . . . . ?
C5 P1 C6 C8 -70.1(3) . . . . ?
C5 P1 C6 C9 171.5(3) . . . . ?
C5 P1 C10 C11 -73.9(3) . . . . ?
C5 P1 C10 C12 164.2(2) . . . . ?
C5 P1 C10 C13 45.3(3) . . . . ?
C6 P1 O4 C21 174.6(4) . . . . ?
C6 P1 C5 Sb1 123.3(2) . . . . ?
C6 P1 C10 C11 49.2(3) . . . . ?
C6 P1 C10 C12 -72.7(3) . . . . ?
C6 P1 C10 C13 168.5(3) . . . . ?
C10 P1 O4 C21 52.3(4) . . . . ?
C10 P1 C5 Sb1 -108.5(2) . . . . ?
C10 P1 C6 C7 -76.3(3) . . . . ?
C10 P1 C6 C8 165.2(3) . . . . ?
C10 P1 C6 C9 46.8(3) . . . . ?
C14 C15 C16 Cl1 179.6(3) . . . . ?
C14 C15 C16 C17 -1.2(6) . . . . ?
C15 C14 C19 Cl4 178.6(3) . . . . ?
C15 C14 C19 C18 0.2(6) . . . . ?
C15 C16 C17 Cl2 -177.9(3) . . . . ?
C15 C16 C17 C18 0.4(6) . . . . ?
C16 C17 C18 Cl3 -178.5(3) . . . . ?
C16 C17 C18 C19 0.7(6) . . . . ?
C17 C18 C19 Cl4 -179.4(3) . . . . ?
C17 C18 C19 C14 -1.0(6) . . . . ?
C19 C14 C15 O2 -175.8(3) . . . . ?
C19 C14 C15 C16 0.9(6) . . . . ?
C20 C21 C22 Cl5 -178.9(3) . . . . ?
C20 C21 C22 C23 1.7(5) . . . . ?
C21 C20 C25 Cl8 177.7(3) . . . . ?
C21 C20 C25 C24 -2.4(5) . . . . ?
C21 C22 C23 Cl6 179.1(3) . . . . ?
C21 C22 C23 C24 -1.1(5) . . . . ?
C22 C23 C24 Cl7 177.6(3) . . . . ?
C22 C23 C24 C25 -1.3(6) . . . . ?
C23 C24 C25 Cl8 -177.0(3) . . . . ?
C23 C24 C25 C20 3.1(5) . . . . ?
C25 C20 C21 O4 174.4(3) . . . . ?
C25 C20 C21 C22 0.0(5) . . . . ?
Sb2 O5 C39 C40 15.1(5) . . . . ?
Sb2 O5 C39 C44 -162.2(3) . . . . ?
Sb2 O6 C40 C39 -14.5(4) . . . . ?
Sb2 O6 C40 C41 160.9(3) . . . . ?
Sb2 O7 C45 C46 -68.1(5) . . . . ?
Sb2 O7 C45 C50 115.6(4) . . . . ?
Sb2 C26 C27 F13 54.4(4) . . . . ?
Sb2 C26 C27 F14 174.6(3) . . . . ?
Sb2 C26 C27 F15 -65.1(4) . . . . ?
Sb2 C28 C29A F18A 176.9(6) . . . . ?
Sb2 C28 C29A F19A -66.0(9) . . . . ?
Sb2 C28 C29A F20A 55.3(11) . . . . ?
Sb2 C28 C29B F18B 174.4(9) . . . . ?
Sb2 C28 C29B F19B -71.4(16) . . . . ?
Sb2 C28 C29B F20B 53(2) . . . . ?
Cl9 C41 C42 Cl10 -1.7(5) . . . . ?
Cl9 C41 C42 C43 179.9(3) . . . . ?
Cl10 C42 C43 Cl11 3.7(5) . . . . ?
Cl10 C42 C43 C44 -176.2(3) . . . . ?
Cl11 C43 C44 Cl12 -2.3(5) . . . . ?
Cl11 C43 C44 C39 179.0(3) . . . . ?
Cl13 C47 C48 Cl14 4.5(5) . . . . ?
Cl13 C47 C48 C49 -177.1(3) . . . . ?
Cl14 C48 C49 Cl15 -2.3(5) . . . . ?
Cl14 C48 C49 C50 177.1(3) . . . . ?
Cl15 C49 C50 Cl16 -0.4(5) . . . . ?
Cl15 C49 C50 C45 177.6(3) . . . . ?
P2 O8 C46 C45 -39.5(6) . . . . ?
P2 O8 C46 C47 145.6(3) . . . . ?
F11 C26 C27 F13 -179.5(4) . . . . ?
F11 C26 C27 F14 -59.3(5) . . . . ?
F11 C26 C27 F15 61.0(5) . . . . ?
F12 C26 C27 F13 -66.5(4) . . . . ?
F12 C26 C27 F14 53.7(4) . . . . ?
F12 C26 C27 F15 173.9(3) . . . . ?
F16A C28 C29A F18A 50.9(11) . . . . ?
F16A C28 C29A F19A 168.0(7) . . . . ?
F16A C28 C29A F20A -70.7(10) . . . . ?
F16B C28 C29B F18B 55.0(17) . . . . ?
F16B C28 C29B F19B 169.2(16) . . . . ?
F16B C28 C29B F20B -66(2) . . . . ?
F17A C28 C29A F18A -62.4(11) . . . . ?
F17A C28 C29A F19A 54.7(9) . . . . ?
F17A C28 C29A F20A 176.0(9) . . . . ?
F17B C28 C29B F18B -55(2) . . . . ?
F17B C28 C29B F19B 59(3) . . . . ?
F17B C28 C29B F20B -177(2) . . . . ?
O5 C39 C40 O6 -0.3(6) . . . . ?
O5 C39 C40 C41 -175.8(4) . . . . ?
O5 C39 C44 Cl12 -2.3(6) . . . . ?
O5 C39 C44 C43 176.5(4) . . . . ?
O6 C40 C41 Cl9 3.0(6) . . . . ?
O6 C40 C41 C42 -175.7(4) . . . . ?
O7 C45 C46 O8 6.9(6) . . . . ?
O7 C45 C46 C47 -178.5(4) . . . . ?
O7 C45 C50 Cl16 -2.0(5) . . . . ?
O7 C45 C50 C49 179.9(4) . . . . ?
O8 P2 C30A Sb2 -3.0(9) . . . . ?
O8 P2 C31 C32A 53.2(5) . . . . ?
O8 P2 C31 C32B 85.0(10) . . . . ?
O8 P2 C31 C33 -178.5(3) . . . . ?
O8 P2 C31 C34A -64.5(3) . . . . ?
O8 P2 C31 C34B -25.9(7) . . . . ?
O8 P2 C35 C36A -72.0(5) . . . . ?
O8 P2 C35 C36B -52.9(11) . . . . ?
O8 P2 C35 C37 172.5(3) . . . . ?
O8 P2 C35 C38 48.6(4) . . . . ?
O8 C46 C47 Cl13 -6.3(5) . . . . ?
O8 C46 C47 C48 173.9(4) . . . . ?
C30A P2 O8 C46 65.4(7) . . . . ?
C30A P2 C31 C32A -71.8(8) . . . . ?
C30A P2 C31 C33 56.4(7) . . . . ?
C30A P2 C31 C34A 170.5(7) . . . . ?
C30A P2 C35 C36A 48.8(8) . . . . ?
C30A P2 C35 C37 -66.7(7) . . . . ?
C30A P2 C35 C38 169.5(7) . . . . ?
C30B P2 O8 C46 75.0(17) . . . . ?
C30B P2 C31 C32B -43(2) . . . . ?
C30B P2 C31 C33 53.5(19) . . . . ?
C30B P2 C31 C34B -154(2) . . . . ?
C30B P2 C35 C36B 62.4(19) . . . . ?
C30B P2 C35 C37 -72.2(17) . . . . ?
C30B P2 C35 C38 164.0(17) . . . . ?
C31 P2 O8 C46 -55.4(4) . . . . ?
C31 P2 C30A Sb2 118.1(6) . . . . ?
C31 P2 C35 C36A 171.6(5) . . . . ?
C31 P2 C35 C36B -169.3(11) . . . . ?
C31 P2 C35 C37 56.1(4) . . . . ?
C31 P2 C35 C38 -67.8(4) . . . . ?
C35 P2 O8 C46 -177.8(4) . . . . ?
C35 P2 C30A Sb2 -114.0(7) . . . . ?
C35 P2 C31 C32A 164.5(4) . . . . ?
C35 P2 C31 C32B -163.8(10) . . . . ?
C35 P2 C31 C33 -67.3(4) . . . . ?
C35 P2 C31 C34A 46.8(4) . . . . ?
C35 P2 C31 C34B 85.4(7) . . . . ?
C39 C40 C41 Cl9 178.3(3) . . . . ?
C39 C40 C41 C42 -0.5(6) . . . . ?
C40 C39 C44 Cl12 -179.5(3) . . . . ?
C40 C39 C44 C43 -0.8(6) . . . . ?
C40 C41 C42 Cl10 177.0(3) . . . . ?
C40 C41 C42 C43 -1.4(6) . . . . ?
C41 C42 C43 Cl11 -177.9(3) . . . . ?
C41 C42 C43 C44 2.2(6) . . . . ?
C42 C43 C44 Cl12 177.6(3) . . . . ?
C42 C43 C44 C39 -1.1(6) . . . . ?
C44 C39 C40 O6 177.1(4) . . . . ?
C44 C39 C40 C41 1.6(6) . . . . ?
C45 C46 C47 Cl13 178.8(3) . . . . ?
C45 C46 C47 C48 -1.0(6) . . . . ?
C46 C45 C50 Cl16 -178.4(3) . . . . ?
C46 C45 C50 C49 3.5(6) . . . . ?
C46 C47 C48 Cl14 -175.8(3) . . . . ?
C46 C47 C48 C49 2.7(7) . . . . ?
C47 C48 C49 Cl15 179.3(3) . . . . ?
C47 C48 C49 C50 -1.3(7) . . . . ?
C48 C49 C50 Cl16 -179.9(3) . . . . ?
C48 C49 C50 C45 -1.9(6) . . . . ?
C50 C45 C46 O8 -176.6(4) . . . . ?
C50 C45 C46 C47 -2.1(6) . . . . ?

loop_
_exptl_oxdiff_crystal_face_indexfrac_h
_exptl_oxdiff_crystal_face_indexfrac_k
_exptl_oxdiff_crystal_face_indexfrac_l
_exptl_oxdiff_crystal_face_x
_exptl_oxdiff_crystal_face_y
_exptl_oxdiff_crystal_face_z
-0.9983 1.0063 -0.0019 -0.0372 0.0158 0.0528
0.9983 -1.0063 0.0019 0.0372 -0.0158 -0.0528
0.0003 0.9985 -0.0008 0.0009 0.0182 0.0016
-0.0003 -0.9985 0.0008 -0.0009 -0.0182 -0.0016
1.0053 3.9728 -4.9993 -0.1567 0.0942 -0.1437
-1.0053 -3.9728 4.9993 0.1567 -0.0942 0.1437
0.0005 4.9949 0.9957 0.0443 0.0875 0.0277
0.9981 -5.0027 -0.9946 -0.0063 -0.0851 -0.0790
-0.9969 -4.9924 -2.9958 -0.1618 -0.0824 -0.0160
